data_1519299
loop_
_publ_author_name
'Taylor, Peter. G.'
'Gelbrich, Thomas'
'Hursthouse, Michael B.'

_publ_section_title
;
 C32H72O12Si8
;
_journal_name_full 'Crystal Structure Report Archive'
_journal_page_first 839
_journal_year 2001
_chemical_formula_sum 'C32 H72 O12 Si8'
_chemical_formula_weight 873.62
_space_group_IT_number 2
_symmetry_cell_setting triclinic
_symmetry_space_group_name_Hall '-P 1'
_symmetry_space_group_name_H-M 'P -1'
_atom_sites_solution_hydrogens geom
_atom_sites_solution_primary direct
_atom_sites_solution_secondary difmap
_cell_angle_alpha 96.668(2)
_cell_angle_beta 91.162(2)
_cell_angle_gamma 99.3920(10)
_cell_formula_units_Z 1
_cell_length_a 10.0025(3)
_cell_length_b 10.8274(4)
_cell_length_c 10.9642(4)
_cell_measurement_reflns_used 6642
_cell_measurement_temperature 120(2)
_cell_measurement_theta_max 26.02
_cell_measurement_theta_min 2.91
_cell_volume 1162.66(7)
_computing_cell_refinement 'DENZO and COLLECT'
_computing_data_collection
;
'DENZO (Otwinowski and Minor, 1997) & COLLECT (Hooft, 1998) '
;
_computing_data_reduction 'DENZO and COLLECT'
_computing_publication_material SHELXL-97
_computing_structure_refinement 'SHELXL-97 (Sheldrick, 2008)'
_computing_structure_solution 'SHELXS-97 (Sheldrick, 2008)'
_diffrn_ambient_temperature 120(2)
_diffrn_measured_fraction_theta_full 0.968
_diffrn_measured_fraction_theta_max 0.968
_diffrn_measurement_device_type 'Enraf Nonius KappaCCD area detector'
_diffrn_measurement_method '\w and \f scans to fill Ewald sphere'
_diffrn_radiation_monochromator graphite
_diffrn_radiation_source 'Enraf Nonius FR591 rotating anode'
_diffrn_radiation_type MoK\a
_diffrn_radiation_wavelength 0.71073
_diffrn_reflns_av_R_equivalents 0.0301
_diffrn_reflns_av_sigmaI/netI 0.0553
_diffrn_reflns_limit_h_max 11
_diffrn_reflns_limit_h_min -12
_diffrn_reflns_limit_k_max 13
_diffrn_reflns_limit_k_min -12
_diffrn_reflns_limit_l_max 13
_diffrn_reflns_limit_l_min -13
_diffrn_reflns_number 8484
_diffrn_reflns_theta_full 25.98
_diffrn_reflns_theta_max 25.98
_diffrn_reflns_theta_min 3.05
_exptl_absorpt_coefficient_mu 0.282
_exptl_absorpt_correction_T_max 0.9589
_exptl_absorpt_correction_T_min 0.9589
_exptl_absorpt_correction_type empirical
_exptl_absorpt_process_details 'SORTAV (R.H. Blessing, 1995, 1997)'
_exptl_crystal_colour colourless
_exptl_crystal_density_diffrn 1.248
_exptl_crystal_density_method 'not measured'
_exptl_crystal_description block
_exptl_crystal_F_000 472
_exptl_crystal_size_max 0.15
_exptl_crystal_size_mid 0.15
_exptl_crystal_size_min 0.15
_refine_diff_density_max 0.306
_refine_diff_density_min -0.344
_refine_diff_density_rms 0.057
_refine_ls_extinction_coef 0
_refine_ls_extinction_method none
_refine_ls_goodness_of_fit_ref 0.994
_refine_ls_hydrogen_treatment constr
_refine_ls_matrix_type full
_refine_ls_number_parameters 235
_refine_ls_number_reflns 4427
_refine_ls_number_restraints 0
_refine_ls_restrained_S_all 0.994
_refine_ls_R_factor_all 0.0560
_refine_ls_R_factor_gt 0.0382
_refine_ls_shift/su_max 0.001
_refine_ls_shift/su_mean 0.000
_refine_ls_structure_factor_coef Fsqd
_refine_ls_weighting_details 'calc w=1/[\s^2^(Fo^2^)+(0.0481P)^2^+0.2692P] where P=(Fo^2^+2Fc^2^)/3'
_refine_ls_weighting_scheme calc
_refine_ls_wR_factor_gt 0.0930
_refine_ls_wR_factor_ref 0.0991
_reflns_number_gt 3464
_reflns_number_total 4427
_reflns_threshold_expression >2sigma(I)
_cod_data_source_file eCrystal-839.cif
_cod_data_source_block s92
_cod_depositor_comments
;
Citation :
Taylor, Peter. G. and Gelbrich, Thomas and Hursthouse, Michael B. (2001) 
University of Southampton, Crystal Structure Report Archive. 

More at:
http://ecrystals.chem.soton.ac.uk/839/

The following automatic conversions were performed:

'_symmetry_cell_setting' value 'Triclinic' changed to 'triclinic'
according to the built-in table from CIF Core dictionary named
'cif_core.dic' version 2.4.1 from 2010-06-29.

'_exptl_absorpt_correction_type' value 'Empirical' changed to
'empirical' according to the built-in table from CIF Core dictionary
named 'cif_core.dic' version 2.4.1 from 2010-06-29.

Automatic conversion script
Id: cif_fix_values 3105 2015-03-04 15:46:00Z robertas 
;
_cod_original_sg_symbol_H-M P-1
_cod_database_code 1519299

loop_
_symmetry_equiv_pos_as_xyz
'x, y, z'
'-x, -y, -z'

loop_
_atom_site_label
_atom_site_type_symbol
_atom_site_fract_x
_atom_site_fract_y
_atom_site_fract_z
_atom_site_U_iso_or_equiv
_atom_site_adp_type
_atom_site_occupancy
_atom_site_symmetry_multiplicity
_atom_site_calc_flag
_atom_site_refinement_flags
_atom_site_disorder_assembly
_atom_site_disorder_group
Si1 Si 0.45045(5) 0.82092(5) 0.15271(4) 0.01473(15) Uani 1 1 d . . .
Si2 Si 0.35219(5) 0.79029(5) -0.12479(4) 0.01509(15) Uani 1 1 d . . .
Si3 Si 0.26473(5) 1.05736(5) -0.08603(4) 0.01488(15) Uani 1 1 d . . .
Si4 Si 0.36242(5) 1.08788(5) 0.19174(4) 0.01486(15) Uani 1 1 d . . .
O1 O 0.38128(14) 0.77314(13) 0.01754(11) 0.0214(3) Uani 1 1 d . . .
O2 O 0.27930(14) 0.91244(12) -0.12974(12) 0.0209(3) Uani 1 1 d . . .
O3 O 0.27834(13) 1.08126(13) 0.06279(11) 0.0212(3) Uani 1 1 d . . .
O4 O 0.39786(14) 0.94974(12) 0.20615(12) 0.0212(3) Uani 1 1 d . . .
O5 O 0.61374(13) 0.85022(13) 0.14143(12) 0.0205(3) Uani 1 1 d . . .
O6 O 0.49595(13) 0.81400(12) -0.19129(12) 0.0201(3) Uani 1 1 d . . .
C10 C 0.4106(2) 0.70276(18) 0.26002(17) 0.0186(4) Uani 1 1 d . . .
H10A H 0.4533 0.7394 0.3412 0.022 Uiso 1 1 calc R . .
H10B H 0.3112 0.6885 0.2695 0.022 Uiso 1 1 calc R . .
C11 C 0.4539(2) 0.57372(18) 0.22699(17) 0.0214(5) Uani 1 1 d . . .
H11 H 0.5500 0.5881 0.2013 0.026 Uiso 1 1 calc R . .
C12 C 0.3673(3) 0.4951(2) 0.1214(2) 0.0403(6) Uani 1 1 d . . .
H12A H 0.3718 0.5418 0.0498 0.060 Uiso 1 1 calc R . .
H12B H 0.2731 0.4772 0.1458 0.060 Uiso 1 1 calc R . .
H12C H 0.4011 0.4156 0.1005 0.060 Uiso 1 1 calc R . .
C13 C 0.4477(3) 0.5023(2) 0.3386(2) 0.0343(6) Uani 1 1 d . . .
H13A H 0.5031 0.5538 0.4066 0.051 Uiso 1 1 calc R . .
H13B H 0.4824 0.4231 0.3182 0.051 Uiso 1 1 calc R . .
H13C H 0.3535 0.4837 0.3630 0.051 Uiso 1 1 calc R . .
C20 C 0.2376(2) 0.64896(19) -0.19764(17) 0.0208(5) Uani 1 1 d . . .
H20A H 0.2936 0.5857 -0.2292 0.025 Uiso 1 1 calc R . .
H20B H 0.1807 0.6127 -0.1335 0.025 Uiso 1 1 calc R . .
C21 C 0.1431(2) 0.6693(2) -0.30406(19) 0.0300(5) Uani 1 1 d . . .
H21 H 0.1025 0.7462 -0.2777 0.036 Uiso 1 1 calc R . .
C22 C 0.2239(3) 0.6933(3) -0.4175(2) 0.0453(7) Uani 1 1 d . . .
H22A H 0.2964 0.7659 -0.3969 0.068 Uiso 1 1 calc R . .
H22B H 0.1637 0.7110 -0.4826 0.068 Uiso 1 1 calc R . .
H22C H 0.2635 0.6186 -0.4460 0.068 Uiso 1 1 calc R . .
C23 C 0.0277(3) 0.5584(3) -0.3317(2) 0.0461(7) Uani 1 1 d . . .
H23A H -0.0226 0.5459 -0.2571 0.069 Uiso 1 1 calc R . .
H23B H 0.0649 0.4821 -0.3595 0.069 Uiso 1 1 calc R . .
H23C H -0.0334 0.5758 -0.3961 0.069 Uiso 1 1 calc R . .
C30 C 0.10168(19) 1.08629(18) -0.14736(17) 0.0188(4) Uani 1 1 d . . .
H30A H 0.0946 1.0557 -0.2363 0.023 Uiso 1 1 calc R . .
H30B H 0.0283 1.0340 -0.1079 0.023 Uiso 1 1 calc R . .
C31 C 0.0744(2) 1.2226(2) -0.1315(2) 0.0260(5) Uani 1 1 d . . .
H31 H 0.1545 1.2779 -0.1606 0.031 Uiso 1 1 calc R . .
C32 C 0.0552(3) 1.2690(2) 0.0019(2) 0.0410(6) Uani 1 1 d . . .
H32A H 0.0384 1.3562 0.0085 0.061 Uiso 1 1 calc R . .
H32B H 0.1371 1.2655 0.0510 0.061 Uiso 1 1 calc R . .
H32C H -0.0224 1.2153 0.0324 0.061 Uiso 1 1 calc R . .
C33 C -0.0500(2) 1.2338(2) -0.2097(2) 0.0418(6) Uani 1 1 d . . .
H33A H -0.0365 1.2047 -0.2959 0.063 Uiso 1 1 calc R . .
H33B H -0.0632 1.3220 -0.2021 0.063 Uiso 1 1 calc R . .
H33C H -0.1301 1.1817 -0.1814 0.063 Uiso 1 1 calc R . .
C40 C 0.2576(2) 1.14452(19) 0.31591(16) 0.0197(4) Uani 1 1 d . . .
H40A H 0.2389 1.2282 0.2995 0.024 Uiso 1 1 calc R . .
H40B H 0.1695 1.0868 0.3095 0.024 Uiso 1 1 calc R . .
C41 C 0.3119(2) 1.1573(2) 0.44958(17) 0.0260(5) Uani 1 1 d . . .
H41 H 0.4085 1.2006 0.4534 0.031 Uiso 1 1 calc R . .
C42 C 0.2318(3) 1.2378(2) 0.5340(2) 0.0393(6) Uani 1 1 d . . .
H42A H 0.2694 1.2462 0.6184 0.059 Uiso 1 1 calc R . .
H42B H 0.1366 1.1973 0.5311 0.059 Uiso 1 1 calc R . .
H42C H 0.2381 1.3215 0.5067 0.059 Uiso 1 1 calc R . .
C43 C 0.3084(3) 1.0287(2) 0.4946(2) 0.0446(7) Uani 1 1 d . . .
H43A H 0.3613 0.9782 0.4407 0.067 Uiso 1 1 calc R . .
H43B H 0.2143 0.9853 0.4933 0.067 Uiso 1 1 calc R . .
H43C H 0.3473 1.0400 0.5787 0.067 Uiso 1 1 calc R . .

loop_
_atom_site_aniso_label
_atom_site_aniso_U_11
_atom_site_aniso_U_22
_atom_site_aniso_U_33
_atom_site_aniso_U_23
_atom_site_aniso_U_13
_atom_site_aniso_U_12
Si1 0.0146(3) 0.0160(3) 0.0144(3) 0.0040(2) 0.0006(2) 0.0032(2)
Si2 0.0147(3) 0.0158(3) 0.0148(3) 0.0025(2) -0.0003(2) 0.0024(2)
Si3 0.0130(3) 0.0172(3) 0.0151(3) 0.0034(2) 0.0002(2) 0.0036(2)
Si4 0.0145(3) 0.0170(3) 0.0137(3) 0.0024(2) 0.0017(2) 0.0039(2)
O1 0.0243(8) 0.0225(8) 0.0165(7) 0.0043(6) -0.0033(6) 0.0004(6)
O2 0.0205(8) 0.0171(8) 0.0251(7) 0.0018(6) -0.0027(6) 0.0047(6)
O3 0.0178(8) 0.0299(8) 0.0167(7) 0.0023(6) -0.0004(5) 0.0071(6)
O4 0.0244(8) 0.0190(8) 0.0222(7) 0.0049(6) 0.0056(6) 0.0075(6)
O5 0.0149(8) 0.0224(8) 0.0262(7) 0.0099(6) 0.0022(6) 0.0037(6)
O6 0.0181(8) 0.0192(8) 0.0218(7) 0.0011(6) 0.0039(6) 0.0006(6)
C10 0.0188(11) 0.0195(11) 0.0182(10) 0.0051(8) 0.0012(8) 0.0029(9)
C11 0.0229(12) 0.0194(11) 0.0243(10) 0.0079(9) 0.0053(9) 0.0065(9)
C12 0.0635(19) 0.0214(13) 0.0346(13) -0.0001(10) -0.0083(12) 0.0069(12)
C13 0.0484(16) 0.0259(13) 0.0326(12) 0.0121(10) 0.0055(11) 0.0113(11)
C20 0.0202(11) 0.0199(11) 0.0219(10) 0.0027(8) 0.0017(8) 0.0014(9)
C21 0.0294(13) 0.0288(13) 0.0287(11) 0.0009(10) -0.0065(9) -0.0016(10)
C22 0.0545(18) 0.0510(17) 0.0265(13) 0.0075(12) -0.0075(12) -0.0039(14)
C23 0.0378(16) 0.0509(17) 0.0425(15) -0.0029(13) -0.0107(12) -0.0060(13)
C30 0.0148(11) 0.0228(11) 0.0197(10) 0.0064(8) 0.0011(8) 0.0030(9)
C31 0.0170(11) 0.0233(12) 0.0412(13) 0.0118(10) 0.0056(9) 0.0071(9)
C32 0.0389(16) 0.0328(14) 0.0522(15) -0.0023(12) -0.0007(12) 0.0143(12)
C33 0.0296(14) 0.0456(16) 0.0568(16) 0.0195(13) -0.0020(12) 0.0170(12)
C40 0.0177(11) 0.0217(11) 0.0200(10) 0.0019(8) 0.0027(8) 0.0043(9)
C41 0.0284(13) 0.0332(13) 0.0164(10) 0.0019(9) 0.0029(9) 0.0058(10)
C42 0.0492(16) 0.0437(15) 0.0251(12) -0.0016(11) 0.0113(11) 0.0112(13)
C43 0.068(2) 0.0464(16) 0.0233(12) 0.0089(11) 0.0050(12) 0.0186(14)

loop_
_atom_type_symbol
_atom_type_description
_atom_type_scat_dispersion_real
_atom_type_scat_dispersion_imag
_atom_type_scat_source
C C 0.0033 0.0016 'International Tables Vol C Tables 4.2.6.8 and 6.1.1.4'
H H 0.0000 0.0000 'International Tables Vol C Tables 4.2.6.8 and 6.1.1.4'
O O 0.0106 0.0060 'International Tables Vol C Tables 4.2.6.8 and 6.1.1.4'
Si Si 0.0817 0.0704 'International Tables Vol C Tables 4.2.6.8 and 6.1.1.4'

loop_
_geom_angle_atom_site_label_1
_geom_angle_atom_site_label_2
_geom_angle_atom_site_label_3
_geom_angle
_geom_angle_site_symmetry_1
_geom_angle_site_symmetry_3
O1 Si1 O4 108.85(7) . .
O1 Si1 O5 108.77(7) . .
O4 Si1 O5 108.99(7) . .
O1 Si1 C10 112.35(8) . .
O4 Si1 C10 109.41(8) . .
O5 Si1 C10 108.42(8) . .
O2 Si2 O1 108.83(7) . .
O2 Si2 O6 108.80(7) . .
O1 Si2 O6 108.64(7) . .
O2 Si2 C20 109.20(8) . .
O1 Si2 C20 108.69(8) . .
O6 Si2 C20 112.62(8) . .
O2 Si3 O5 109.08(7) . 2_675
O2 Si3 O3 108.48(7) . .
O5 Si3 O3 108.89(7) 2_675 .
O2 Si3 C30 108.65(8) . .
O5 Si3 C30 108.80(8) 2_675 .
O3 Si3 C30 112.88(8) . .
O4 Si4 O3 108.88(7) . .
O4 Si4 O6 108.36(7) . 2_675
O3 Si4 O6 109.61(7) . 2_675
O4 Si4 C40 112.61(8) . .
O3 Si4 C40 107.75(8) . .
O6 Si4 C40 109.61(8) 2_675 .
Si1 O1 Si2 152.67(10) . .
Si2 O2 Si3 152.39(10) . .
Si4 O3 Si3 151.89(9) . .
Si4 O4 Si1 152.08(9) . .
Si3 O5 Si1 143.38(8) 2_675 .
Si2 O6 Si4 143.32(9) . 2_675
C11 C10 Si1 117.69(13) . .
C11 C10 H10A 107.9 . .
Si1 C10 H10A 107.9 . .
C11 C10 H10B 107.9 . .
Si1 C10 H10B 107.9 . .
H10A C10 H10B 107.2 . .
C12 C11 C13 109.91(19) . .
C12 C11 C10 112.08(17) . .
C13 C11 C10 110.22(16) . .
C12 C11 H11 108.2 . .
C13 C11 H11 108.2 . .
C10 C11 H11 108.2 . .
C11 C12 H12A 109.5 . .
C11 C12 H12B 109.5 . .
H12A C12 H12B 109.5 . .
C11 C12 H12C 109.5 . .
H12A C12 H12C 109.5 . .
H12B C12 H12C 109.5 . .
C11 C13 H13A 109.5 . .
C11 C13 H13B 109.5 . .
H13A C13 H13B 109.5 . .
C11 C13 H13C 109.5 . .
H13A C13 H13C 109.5 . .
H13B C13 H13C 109.5 . .
C21 C20 Si2 116.11(14) . .
C21 C20 H20A 108.3 . .
Si2 C20 H20A 108.3 . .
C21 C20 H20B 108.3 . .
Si2 C20 H20B 108.3 . .
H20A C20 H20B 107.4 . .
C23 C21 C22 111.5(2) . .
C23 C21 C20 111.13(18) . .
C22 C21 C20 110.36(19) . .
C23 C21 H21 107.9 . .
C22 C21 H21 107.9 . .
C20 C21 H21 107.9 . .
C21 C22 H22A 109.5 . .
C21 C22 H22B 109.5 . .
H22A C22 H22B 109.5 . .
C21 C22 H22C 109.5 . .
H22A C22 H22C 109.5 . .
H22B C22 H22C 109.5 . .
C21 C23 H23A 109.5 . .
C21 C23 H23B 109.5 . .
H23A C23 H23B 109.5 . .
C21 C23 H23C 109.5 . .
H23A C23 H23C 109.5 . .
H23B C23 H23C 109.5 . .
C31 C30 Si3 117.62(15) . .
C31 C30 H30A 107.9 . .
Si3 C30 H30A 107.9 . .
C31 C30 H30B 107.9 . .
Si3 C30 H30B 107.9 . .
H30A C30 H30B 107.2 . .
C32 C31 C33 109.86(19) . .
C32 C31 C30 111.76(17) . .
C33 C31 C30 110.44(19) . .
C32 C31 H31 108.2 . .
C33 C31 H31 108.2 . .
C30 C31 H31 108.2 . .
C31 C32 H32A 109.5 . .
C31 C32 H32B 109.5 . .
H32A C32 H32B 109.5 . .
C31 C32 H32C 109.5 . .
H32A C32 H32C 109.5 . .
H32B C32 H32C 109.5 . .
C31 C33 H33A 109.5 . .
C31 C33 H33B 109.5 . .
H33A C33 H33B 109.5 . .
C31 C33 H33C 109.5 . .
H33A C33 H33C 109.5 . .
H33B C33 H33C 109.5 . .
C41 C40 Si4 118.92(14) . .
C41 C40 H40A 107.6 . .
Si4 C40 H40A 107.6 . .
C41 C40 H40B 107.6 . .
Si4 C40 H40B 107.6 . .
H40A C40 H40B 107.0 . .
C42 C41 C43 110.02(18) . .
C42 C41 C40 110.83(17) . .
C43 C41 C40 111.53(19) . .
C42 C41 H41 108.1 . .
C43 C41 H41 108.1 . .
C40 C41 H41 108.1 . .
C41 C42 H42A 109.5 . .
C41 C42 H42B 109.5 . .
H42A C42 H42B 109.5 . .
C41 C42 H42C 109.5 . .
H42A C42 H42C 109.5 . .
H42B C42 H42C 109.5 . .
C41 C43 H43A 109.5 . .
C41 C43 H43B 109.5 . .
H43A C43 H43B 109.5 . .
C41 C43 H43C 109.5 . .
H43A C43 H43C 109.5 . .
H43B C43 H43C 109.5 . .

loop_
_geom_bond_atom_site_label_1
_geom_bond_atom_site_label_2
_geom_bond_distance
_geom_bond_site_symmetry_2
Si1 O1 1.6144(14) .
Si1 O4 1.6211(14) .
Si1 O5 1.6223(14) .
Si1 C10 1.8391(18) .
Si2 O2 1.6166(13) .
Si2 O1 1.6190(13) .
Si2 O6 1.6220(14) .
Si2 C20 1.844(2) .
Si3 O2 1.6173(14) .
Si3 O5 1.6193(14) 2_675
Si3 O3 1.6216(13) .
Si3 C30 1.8389(19) .
Si4 O4 1.6166(14) .
Si4 O3 1.6186(13) .
Si4 O6 1.6266(14) 2_675
Si4 C40 1.8446(18) .
O5 Si3 1.6193(14) 2_675
O6 Si4 1.6266(14) 2_675
C10 C11 1.535(3) .
C10 H10A 0.9900 .
C10 H10B 0.9900 .
C11 C12 1.518(3) .
C11 C13 1.519(3) .
C11 H11 1.0000 .
C12 H12A 0.9800 .
C12 H12B 0.9800 .
C12 H12C 0.9800 .
C13 H13A 0.9800 .
C13 H13B 0.9800 .
C13 H13C 0.9800 .
C20 C21 1.545(3) .
C20 H20A 0.9900 .
C20 H20B 0.9900 .
C21 C23 1.521(3) .
C21 C22 1.521(3) .
C21 H21 1.0000 .
C22 H22A 0.9800 .
C22 H22B 0.9800 .
C22 H22C 0.9800 .
C23 H23A 0.9800 .
C23 H23B 0.9800 .
C23 H23C 0.9800 .
C30 C31 1.536(3) .
C30 H30A 0.9900 .
C30 H30B 0.9900 .
C31 C32 1.517(3) .
C31 C33 1.525(3) .
C31 H31 1.0000 .
C32 H32A 0.9800 .
C32 H32B 0.9800 .
C32 H32C 0.9800 .
C33 H33A 0.9800 .
C33 H33B 0.9800 .
C33 H33C 0.9800 .
C40 C41 1.536(3) .
C40 H40A 0.9900 .
C40 H40B 0.9900 .
C41 C42 1.525(3) .
C41 C43 1.526(3) .
C41 H41 1.0000 .
C42 H42A 0.9800 .
C42 H42B 0.9800 .
C42 H42C 0.9800 .
C43 H43A 0.9800 .
C43 H43B 0.9800 .
C43 H43C 0.9800 .
